data_4317081
loop_
_publ_author_name
'Sandip Mukherjee'
'Partha Sarathi Mukherjee'

_publ_section_title
;
 A Series of CuII-Azide Polymers of Cu6 Building Units and the Role of
 Chelating Diamine in Controlling their Dimensionality: Synthesis,
 Structures, and Magnetic Behavior
;
_journal_name_full 'Inorganic Chemistry'
_journal_page_first 10658
_journal_page_last 10667
_journal_paper_doi 10.1021/ic1016966
_journal_volume 49
_journal_year 2010
_chemical_formula_moiety 'C4 H12 Cu3 N20'
_chemical_formula_sum 'C4 H12 Cu3 N20'
_chemical_formula_weight 530.96
_chemical_name_systematic
;
 ?
;
_space_group_IT_number 2
_symmetry_cell_setting triclinic
_symmetry_space_group_name_Hall '-P 1'
_symmetry_space_group_name_H-M 'P -1'
_atom_sites_solution_hydrogens geom
_atom_sites_solution_primary direct
_atom_sites_solution_secondary difmap
_audit_creation_method SHELXL-97
_cell_angle_alpha 99.827(2)
_cell_angle_beta 102.911(2)
_cell_angle_gamma 113.017(2)
_cell_formula_units_Z 2
_cell_length_a 8.4648(3)
_cell_length_b 10.5388(5)
_cell_length_c 11.3126(6)
_cell_measurement_temperature 296(2)
_cell_volume 867.10(7)
_computing_cell_refinement 'Bruker SMART'
_computing_data_collection 'Bruker SMART'
_computing_data_reduction 'Bruker SAINT'
_computing_molecular_graphics 'ORTEP-3 for Windows (Farrugia, 1999)'
_computing_publication_material WinGX
_computing_structure_refinement 'SHELXL97 (Sheldrick, 2008)'
_computing_structure_solution 'SHELXS97 (Sheldrick, 2008)'
_diffrn_ambient_temperature 296(2)
_diffrn_measured_fraction_theta_full 0.951
_diffrn_measured_fraction_theta_max 0.951
_diffrn_measurement_device_type 'CCD area detector'
_diffrn_measurement_method 'phi and omega scans'
_diffrn_radiation_monochromator graphite
_diffrn_radiation_source 'fine-focus sealed tube'
_diffrn_radiation_type MoK\a
_diffrn_radiation_wavelength 0.71073
_diffrn_reflns_av_R_equivalents 0.0301
_diffrn_reflns_av_sigmaI/netI 0.0559
_diffrn_reflns_limit_h_max 12
_diffrn_reflns_limit_h_min -10
_diffrn_reflns_limit_k_max 14
_diffrn_reflns_limit_k_min -14
_diffrn_reflns_limit_l_max 15
_diffrn_reflns_limit_l_min -15
_diffrn_reflns_number 9896
_diffrn_reflns_theta_full 30.47
_diffrn_reflns_theta_max 30.47
_diffrn_reflns_theta_min 1.93
_exptl_absorpt_coefficient_mu 3.687
_exptl_absorpt_correction_T_max 0.7461
_exptl_absorpt_correction_T_min 0.4923
_exptl_absorpt_correction_type empirical
_exptl_absorpt_process_details SADABS
_exptl_crystal_colour black
_exptl_crystal_density_diffrn 2.034
_exptl_crystal_density_method 'not measured'
_exptl_crystal_description prism
_exptl_crystal_F_000 526
_exptl_crystal_size_max 0.30
_exptl_crystal_size_mid 0.28
_exptl_crystal_size_min 0.26
_refine_diff_density_max 0.660
_refine_diff_density_min -0.620
_refine_diff_density_rms 0.104
_refine_ls_extinction_method none
_refine_ls_goodness_of_fit_ref 1.022
_refine_ls_hydrogen_treatment constr
_refine_ls_matrix_type full
_refine_ls_number_parameters 244
_refine_ls_number_reflns 4997
_refine_ls_number_restraints 0
_refine_ls_restrained_S_all 1.022
_refine_ls_R_factor_all 0.0642
_refine_ls_R_factor_gt 0.0380
_refine_ls_shift/su_max 0.000
_refine_ls_shift/su_mean 0.000
_refine_ls_structure_factor_coef Fsqd
_refine_ls_weighting_details 'calc w=1/[\s^2^(Fo^2^)+(0.0398P)^2^+0.0000P] where P=(Fo^2^+2Fc^2^)/3'
_refine_ls_weighting_scheme calc
_refine_ls_wR_factor_gt 0.0832
_refine_ls_wR_factor_ref 0.0936
_reflns_number_gt 3567
_reflns_number_total 4997
_reflns_threshold_expression >2\s(I)
_cod_data_source_file ic1016966_si_002_3.cif
_cod_data_source_block complex3
_cod_database_code 4317081

loop_
_symmetry_equiv_pos_as_xyz
'x, y, z'
'-x, -y, -z'

loop_
_atom_site_label
_atom_site_type_symbol
_atom_site_fract_x
_atom_site_fract_y
_atom_site_fract_z
_atom_site_U_iso_or_equiv
_atom_site_adp_type
_atom_site_occupancy
_atom_site_symmetry_multiplicity
_atom_site_calc_flag
_atom_site_refinement_flags
_atom_site_disorder_assembly
_atom_site_disorder_group
Cu2 Cu 0.11200(4) 0.40309(4) 0.06985(3) 0.02704(10) Uani 1 1 d . . .
Cu3 Cu 0.26692(4) 0.57630(4) -0.10849(4) 0.02788(10) Uani 1 1 d . . .
Cu1 Cu -0.04643(5) 0.28888(4) 0.28548(4) 0.03018(11) Uani 1 1 d . . .
N12 N 0.3429(3) 0.5649(3) 0.0705(3) 0.0347(6) Uani 1 1 d . . .
N3 N -0.1343(3) 0.2628(3) 0.0600(2) 0.0296(5) Uani 1 1 d . . .
N16 N 0.1282(3) 0.4787(3) -0.3842(3) 0.0319(6) Uani 1 1 d . . .
N13 N 0.4943(3) 0.6010(2) 0.1377(2) 0.0290(5) Uani 1 1 d . . .
N9 N 0.0445(3) 0.4117(2) -0.1080(2) 0.0297(5) Uani 1 1 d . . .
N2 N -0.2859(3) 0.1356(3) 0.2813(3) 0.0374(6) Uani 1 1 d . . .
H2 H -0.3722 0.1377 0.2181 0.045 Uiso 1 1 calc R . .
N19 N 0.6446(4) 0.7578(3) -0.0614(3) 0.0339(6) Uani 1 1 d . . .
N6 N 0.1762(3) 0.4231(3) 0.2540(3) 0.0358(6) Uani 1 1 d . . .
N18 N 0.4918(4) 0.7329(3) -0.1017(3) 0.0520(9) Uani 1 1 d . . .
N15 N 0.1470(3) 0.5641(3) -0.2902(2) 0.0343(6) Uani 1 1 d . . .
N4 N -0.2233(3) 0.1546(3) -0.0274(3) 0.0384(7) Uani 1 1 d . . .
N10 N -0.0552(4) 0.3112(3) -0.2018(3) 0.0413(7) Uani 1 1 d . . .
N1 N 0.0338(4) 0.1309(3) 0.2742(3) 0.0429(7) Uani 1 1 d . . .
H1 H 0.0311 0.1034 0.1927 0.052 Uiso 1 1 calc R . .
N7 N 0.3045(4) 0.5225(3) 0.3333(3) 0.0518(8) Uani 1 1 d . . .
N17 N 0.1090(5) 0.3986(3) -0.4735(3) 0.0563(9) Uani 1 1 d . . .
N14 N 0.6376(4) 0.6358(3) 0.2027(3) 0.0516(8) Uani 1 1 d . . .
N20 N 0.7986(4) 0.7917(3) -0.0218(4) 0.0599(10) Uani 1 1 d . . .
N11 N -0.1470(6) 0.2200(4) -0.2896(4) 0.0924(15) Uani 1 1 d . . .
N5 N -0.3085(5) 0.0513(3) -0.1069(4) 0.0792(12) Uani 1 1 d . . .
C2 C -0.2844(5) -0.0049(4) 0.2383(5) 0.0748(15) Uani 1 1 d . . .
H2A H -0.3726 -0.0775 0.2630 0.090 Uiso 1 1 calc R . .
H2B H -0.3176 -0.0344 0.1467 0.090 Uiso 1 1 calc R . .
N8 N 0.4267(5) 0.6149(5) 0.4080(4) 0.119(2) Uani 1 1 d . . .
C3 C 0.2133(5) 0.1653(4) 0.3534(5) 0.0674(13) Uani 1 1 d . . .
H3A H 0.3013 0.2461 0.3381 0.101 Uiso 1 1 calc R . .
H3B H 0.2376 0.0838 0.3340 0.101 Uiso 1 1 calc R . .
H3C H 0.2202 0.1888 0.4408 0.101 Uiso 1 1 calc R . .
C1 C -0.1071(5) 0.0065(4) 0.2933(5) 0.0757(15) Uani 1 1 d . . .
H1A H -0.1023 -0.0810 0.2549 0.091 Uiso 1 1 calc R . .
H1B H -0.0839 0.0172 0.3833 0.091 Uiso 1 1 calc R . .
C4 C -0.3381(5) 0.1555(5) 0.3946(4) 0.0677(12) Uani 1 1 d . . .
H4A H -0.3337 0.2492 0.4166 0.101 Uiso 1 1 calc R . .
H4B H -0.2561 0.1471 0.4631 0.101 Uiso 1 1 calc R . .
H4C H -0.4590 0.0833 0.3788 0.101 Uiso 1 1 calc R . .

loop_
_atom_site_aniso_label
_atom_site_aniso_U_11
_atom_site_aniso_U_22
_atom_site_aniso_U_33
_atom_site_aniso_U_23
_atom_site_aniso_U_13
_atom_site_aniso_U_12
Cu2 0.02034(18) 0.03120(18) 0.0233(2) 0.00733(15) 0.00298(14) 0.00769(14)
Cu3 0.02274(18) 0.02995(18) 0.0280(2) 0.01052(15) 0.00454(15) 0.00994(14)
Cu1 0.0291(2) 0.03175(19) 0.0320(2) 0.01213(16) 0.00870(16) 0.01526(15)
N12 0.0240(13) 0.0416(14) 0.0293(15) 0.0136(12) 0.0033(11) 0.0069(11)
N3 0.0264(12) 0.0322(12) 0.0240(14) 0.0057(11) 0.0053(11) 0.0093(10)
N16 0.0344(14) 0.0375(13) 0.0294(15) 0.0139(12) 0.0095(12) 0.0202(11)
N13 0.0242(13) 0.0291(12) 0.0325(15) 0.0105(11) 0.0084(11) 0.0105(10)
N9 0.0269(13) 0.0314(12) 0.0231(13) 0.0082(10) 0.0051(11) 0.0068(10)
N2 0.0361(15) 0.0363(14) 0.0432(18) 0.0148(13) 0.0145(13) 0.0172(12)
N19 0.0361(15) 0.0289(12) 0.0409(17) 0.0120(12) 0.0169(13) 0.0155(11)
N6 0.0300(13) 0.0408(14) 0.0254(14) 0.0102(12) 0.0036(11) 0.0073(11)
N18 0.0278(15) 0.0524(18) 0.074(2) 0.0383(17) 0.0119(15) 0.0109(13)
N15 0.0434(15) 0.0392(14) 0.0234(14) 0.0087(11) 0.0061(12) 0.0241(12)
N4 0.0346(15) 0.0325(13) 0.0332(16) 0.0099(12) 0.0032(12) 0.0045(11)
N10 0.0471(17) 0.0350(14) 0.0291(16) 0.0127(12) 0.0065(13) 0.0077(13)
N1 0.0406(16) 0.0428(15) 0.0492(19) 0.0129(14) 0.0104(14) 0.0246(13)
N7 0.0316(16) 0.068(2) 0.0306(17) -0.0007(15) 0.0076(13) 0.0054(15)
N17 0.076(2) 0.066(2) 0.0315(18) 0.0039(16) 0.0087(16) 0.0459(19)
N14 0.0287(15) 0.066(2) 0.052(2) 0.0213(16) 0.0042(14) 0.0160(14)
N20 0.0335(17) 0.0565(19) 0.094(3) 0.0263(19) 0.0178(18) 0.0241(15)
N11 0.117(3) 0.051(2) 0.035(2) 0.0015(17) -0.006(2) -0.013(2)
N5 0.089(3) 0.0416(18) 0.057(3) -0.0039(17) 0.010(2) -0.0046(18)
C2 0.057(3) 0.0346(19) 0.131(5) 0.023(2) 0.033(3) 0.0185(18)
N8 0.059(2) 0.143(4) 0.060(3) -0.025(3) 0.014(2) -0.023(3)
C3 0.048(2) 0.061(2) 0.092(4) 0.022(2) 0.004(2) 0.033(2)
C1 0.055(2) 0.037(2) 0.133(5) 0.030(2) 0.020(3) 0.0224(18)
C4 0.055(2) 0.089(3) 0.047(3) 0.015(2) 0.025(2) 0.018(2)

loop_
_atom_type_symbol
_atom_type_description
_atom_type_scat_dispersion_real
_atom_type_scat_dispersion_imag
_atom_type_scat_source
C C 0.0033 0.0016 'International Tables Vol C Tables 4.2.6.8 and 6.1.1.4'
H H 0.0000 0.0000 'International Tables Vol C Tables 4.2.6.8 and 6.1.1.4'
N N 0.0061 0.0033 'International Tables Vol C Tables 4.2.6.8 and 6.1.1.4'
Cu Cu 0.3201 1.2651 'International Tables Vol C Tables 4.2.6.8 and 6.1.1.4'

loop_
_geom_angle_atom_site_label_1
_geom_angle_atom_site_label_2
_geom_angle_atom_site_label_3
_geom_angle
_geom_angle_site_symmetry_1
_geom_angle_site_symmetry_3
_geom_angle_publ_flag
N6 Cu2 N9 171.01(10) . . ?
N6 Cu2 N3 85.32(10) . . ?
N9 Cu2 N3 96.23(10) . . ?
N6 Cu2 N12 98.65(10) . . ?
N9 Cu2 N12 78.58(10) . . ?
N3 Cu2 N12 170.81(10) . . ?
N6 Cu2 N20 93.72(12) . 2_665 ?
N9 Cu2 N20 95.09(12) . 2_665 ?
N3 Cu2 N20 91.50(10) . 2_665 ?
N12 Cu2 N20 96.48(11) . 2_665 ?
N18 Cu3 N9 176.53(11) . . ?
N18 Cu3 N12 98.53(12) . . ?
N9 Cu3 N12 78.49(10) . . ?
N18 Cu3 N15 91.17(12) . . ?
N9 Cu3 N15 91.86(10) . . ?
N12 Cu3 N15 170.16(10) . . ?
N18 Cu3 N3 92.73(11) . 2_565 ?
N9 Cu3 N3 89.34(9) . 2_565 ?
N12 Cu3 N3 95.14(10) . 2_565 ?
N15 Cu3 N3 82.73(9) . 2_565 ?
N6 Cu1 N2 169.08(11) . . ?
N6 Cu1 N1 91.98(11) . . ?
N2 Cu1 N1 85.41(11) . . ?
N6 Cu1 N15 91.54(11) . 2_565 ?
N2 Cu1 N15 90.65(11) . 2_565 ?
N1 Cu1 N15 175.62(10) . 2_565 ?
N6 Cu1 N3 74.03(9) . . ?
N2 Cu1 N3 95.65(10) . . ?
N1 Cu1 N3 95.82(11) . . ?
N15 Cu1 N3 82.66(9) 2_565 . ?
N13 N12 Cu3 127.4(2) . . ?
N13 N12 Cu2 126.6(2) . . ?
Cu3 N12 Cu2 100.47(11) . . ?
N4 N3 Cu2 121.4(2) . . ?
N4 N3 Cu3 118.5(2) . 2_565 ?
Cu2 N3 Cu3 100.78(10) . 2_565 ?
N4 N3 Cu1 129.1(2) . . ?
Cu2 N3 Cu1 93.17(9) . . ?
Cu3 N3 Cu1 85.68(8) 2_565 . ?
N17 N16 N15 179.3(4) . . ?
N14 N13 N12 179.3(4) . . ?
N10 N9 Cu2 126.8(2) . . ?
N10 N9 Cu3 122.5(2) . . ?
Cu2 N9 Cu3 102.37(11) . . ?
C4 N2 C2 114.8(3) . . ?
C4 N2 Cu1 116.6(2) . . ?
C2 N2 Cu1 106.6(2) . . ?
N20 N19 N18 175.5(3) . . ?
N7 N6 Cu2 124.5(2) . . ?
N7 N6 Cu1 125.2(2) . . ?
Cu2 N6 Cu1 107.46(11) . . ?
N19 N18 Cu3 132.8(2) . . ?
N16 N15 Cu3 126.1(2) . . ?
N16 N15 Cu1 125.6(2) . 2_565 ?
Cu3 N15 Cu1 108.16(12) . 2_565 ?
N5 N4 N3 178.0(4) . . ?
N11 N10 N9 178.8(4) . . ?
C3 N1 C1 111.8(3) . . ?
C3 N1 Cu1 118.0(2) . . ?
C1 N1 Cu1 107.2(2) . . ?
N8 N7 N6 178.9(5) . . ?
N19 N20 Cu2 115.2(2) . 2_665 ?
C1 C2 N2 110.1(3) . . ?
C2 C1 N1 110.9(3) . . ?

loop_
_geom_bond_atom_site_label_1
_geom_bond_atom_site_label_2
_geom_bond_distance
_geom_bond_site_symmetry_2
_geom_bond_publ_flag
Cu2 N6 1.983(3) . ?
Cu2 N9 1.993(3) . ?
Cu2 N3 1.994(2) . ?
Cu2 N12 2.028(2) . ?
Cu2 N20 2.470(3) 2_665 ?
Cu3 N18 1.946(3) . ?
Cu3 N9 2.002(2) . ?
Cu3 N12 2.022(3) . ?
Cu3 N15 2.036(3) . ?
Cu3 N3 2.425(3) 2_565 ?
Cu1 N6 2.016(2) . ?
Cu1 N2 2.022(2) . ?
Cu1 N1 2.024(3) . ?
Cu1 N15 2.038(2) 2_565 ?
Cu1 N3 2.427(3) . ?
N12 N13 1.204(3) . ?
N3 N4 1.207(3) . ?
N3 Cu3 2.425(2) 2_565 ?
N16 N17 1.135(4) . ?
N16 N15 1.205(4) . ?
N13 N14 1.144(3) . ?
N9 N10 1.215(3) . ?
N2 C4 1.454(5) . ?
N2 C2 1.485(4) . ?
N19 N20 1.161(4) . ?
N19 N18 1.175(3) . ?
N6 N7 1.198(4) . ?
N15 Cu1 2.038(2) 2_565 ?
N4 N5 1.129(4) . ?
N10 N11 1.122(4) . ?
N1 C3 1.447(4) . ?
N1 C1 1.476(4) . ?
N7 N8 1.129(4) . ?
N20 Cu2 2.470(3) 2_665 ?
C2 C1 1.439(5) . ?
